data_4132114
loop_
_publ_author_name
'Li, Zhen'
'Jangra, Harish'
'Chen, Quan'
'Mayer, Peter'
'Ofial, Armin R.'
'Zipse, Hendrik'
'Mayr, Herbert'

_publ_section_title
;
 Kinetics and Mechanism of Oxirane Formation by Darzens Condensation of
 Ketones: Quantification of the Electrophilicities of Ketones.
;
_journal_issue 16
_journal_name_full 'Journal of the American Chemical Society'
_journal_page_first 5500
_journal_page_last 5515
_journal_paper_doi 10.1021/jacs.8b01657
_journal_volume 140
_journal_year 2018
_chemical_formula_moiety 'C13 H17 Cl O3 S'
_chemical_formula_sum 'C13 H17 Cl O3 S'
_chemical_formula_weight 288.77
_chemical_name_common 4ca
_space_group_crystal_system monoclinic
_space_group_IT_number 14
_space_group_name_Hall '-P 2yn'
_space_group_name_H-M_alt 'P 1 21/n 1'
_atom_sites_solution_hydrogens mixed
_audit_block_code C13H17ClO3S_vv696_mayr
_audit_creation_method 'APEX3 v2017.3-0'
_audit_update_record 13-Nov-17
_cell_angle_alpha 90
_cell_angle_beta 114.9120(10)
_cell_angle_gamma 90
_cell_formula_units_Z 8
_cell_length_a 19.6959(5)
_cell_length_b 6.9198(2)
_cell_length_c 21.5771(6)
_cell_measurement_reflns_used 9991
_cell_measurement_temperature 103.(2)
_cell_measurement_theta_max 26.3842
_cell_measurement_theta_min 2.8375
_cell_volume 2667.16(13)
_computing_cell_refinement 'SAINT V8.38A (Bruker AXS Inc., 2017)'
_computing_data_collection 'APEX3 v2016.5-0, Bruker AXS (2016)'
_computing_data_reduction 'SAINT V8.38A (Bruker AXS Inc., 2017)'
_computing_molecular_graphics 'shelXle (C.B. Huebschle, rev 833)'
_computing_structure_refinement 'SHELXL-2016/6 (Sheldrick, 2016)'
_computing_structure_solution 'SHELXT 2014/5 (Sheldrick, 2014)'
_diffrn_ambient_temperature 103.(2)
_diffrn_detector_area_resol_mean 7.3910
_diffrn_measured_fraction_theta_full 0.998
_diffrn_measured_fraction_theta_max 0.998
_diffrn_measurement_device 'fixed-chi three-circle diffractometer'
_diffrn_measurement_device_type 'Bruker D8 Venture TXS'
_diffrn_measurement_method 'mix of phi and omega scans'
_diffrn_radiation_monochromator 'focusing mirrors'
_diffrn_radiation_type MoK\a
_diffrn_radiation_wavelength 0.71073
_diffrn_reflns_av_R_equivalents 0.0512
_diffrn_reflns_av_unetI/netI 0.0302
_diffrn_reflns_Laue_measured_fraction_full 0.998
_diffrn_reflns_Laue_measured_fraction_max 0.998
_diffrn_reflns_limit_h_max 24
_diffrn_reflns_limit_h_min -24
_diffrn_reflns_limit_k_max 8
_diffrn_reflns_limit_k_min -8
_diffrn_reflns_limit_l_max 26
_diffrn_reflns_limit_l_min -26
_diffrn_reflns_number 41776
_diffrn_reflns_point_group_measured_fraction_full 0.998
_diffrn_reflns_point_group_measured_fraction_max 0.998
_diffrn_reflns_theta_full 25.242
_diffrn_reflns_theta_max 26.371
_diffrn_reflns_theta_min 3.157
_diffrn_source 'rotating anode (TXS)'
_diffrn_source_current 50
_diffrn_source_power 2.5
_diffrn_source_type 'Bruker TXS'
_diffrn_source_voltage 50
_exptl_absorpt_coefficient_mu 0.440
_exptl_absorpt_correction_T_max 0.99
_exptl_absorpt_correction_T_min 0.92
_exptl_absorpt_correction_type multi-scan
_exptl_absorpt_process_details
;
SADABS-2016/2 - Bruker AXS area detector scaling and absorption correction
;
_exptl_crystal_colour colourless
_exptl_crystal_density_diffrn 1.438
_exptl_crystal_density_method 'not measured'
_exptl_crystal_description block
_exptl_crystal_F_000 1216
_exptl_crystal_size_max 0.070
_exptl_crystal_size_mid 0.050
_exptl_crystal_size_min 0.030
_refine_diff_density_max 0.356
_refine_diff_density_min -0.399
_refine_diff_density_rms 0.057
_refine_ls_extinction_method none
_refine_ls_goodness_of_fit_ref 1.066
_refine_ls_hydrogen_treatment mixed
_refine_ls_matrix_type full
_refine_ls_number_parameters 333
_refine_ls_number_reflns 5441
_refine_ls_number_restraints 0
_refine_ls_restrained_S_all 1.066
_refine_ls_R_factor_all 0.0438
_refine_ls_R_factor_gt 0.0324
_refine_ls_shift/su_max 0.001
_refine_ls_shift/su_mean 0.000
_refine_ls_structure_factor_coef Fsqd
_refine_ls_weighting_details 'w=1/[\s^2^(Fo^2^)+(0.0288P)^2^+2.1533P] where P=(Fo^2^+2Fc^2^)/3'
_refine_ls_weighting_scheme calc
_refine_ls_wR_factor_gt 0.0736
_refine_ls_wR_factor_ref 0.0803
_reflns_d_resolution_high 0.8000
_reflns_Friedel_coverage 0.000
_reflns_number_gt 4562
_reflns_number_total 5441
_reflns_threshold_expression 'I > 2\s(I)'
_cod_data_source_file ja8b01657_si_003.cif
_cod_data_source_block vv696
_cod_depositor_comments
;
The following automatic conversions were performed:

data item '_exptl_absorpt_correction_type' value 'Multi-Scan' was
changed to 'multi-scan' in accordance with the
/home/saulius/struct/COD-crude-data/automatic-downloads/DataCite-retrospective/ACS/depositions/lib/dictionaries/cif_core.dic
dictionary named 'cif_core.dic' version 2.4.2 last updated on
2011-04-26.

Automatic conversion script
Id: cif_fix_values 6909 2019-04-08 15:41:33Z antanas 
;
_cod_database_code 4132114
_shelx_estimated_absorpt_t_min 0.970
_shelx_estimated_absorpt_t_max 0.987
_shelx_space_group_comment
;
The symmetry employed for this shelxl refinement is uniquely defined
by the following loop, which should always be used as a source of
symmetry information in preference to the above space-group names.
They are only intended as comments.
;
_shelx_title ' vv696_0m_a.res in P2(1)/n'
_shelx_f_calc_maximum 259.69
_shelx_f_squared_multiplier 1.000

loop_
_space_group_symop_operation_xyz
'x, y, z'
'-x+1/2, y+1/2, -z+1/2'
'-x, -y, -z'
'x-1/2, -y-1/2, z-1/2'

loop_
_atom_site_label
_atom_site_type_symbol
_atom_site_fract_x
_atom_site_fract_y
_atom_site_fract_z
_atom_site_U_iso_or_equiv
_atom_site_adp_type
_atom_site_occupancy
_atom_site_site_symmetry_order
_atom_site_calc_flag
_atom_site_refinement_flags_posn
_atom_site_refinement_flags_adp
Cl1 Cl 0.53259(2) 0.45599(6) 0.37168(2) 0.01765(11) Uani 1 1 d . .
Cl2 Cl 0.65088(2) 0.44771(6) 0.12914(2) 0.01815(11) Uani 1 1 d . .
S1 S 0.46138(2) 0.82944(6) 0.35537(2) 0.01460(11) Uani 1 1 d . .
S2 S 0.59468(3) 0.82332(6) 0.14298(2) 0.01522(11) Uani 1 1 d . .
O1 O 0.42477(7) 0.95285(19) 0.38616(8) 0.0238(3) Uani 1 1 d . .
O2 O 0.42719(7) 0.8036(2) 0.28269(7) 0.0236(3) Uani 1 1 d . .
O3 O 0.43184(7) 0.32362(19) 0.43702(7) 0.0163(3) Uani 1 1 d . .
H3 H 0.4329(15) 0.231(4) 0.4150(14) 0.046(8) Uiso 1 1 d . .
O4 O 0.62658(8) 0.7991(2) 0.21569(7) 0.0248(3) Uani 1 1 d . .
O5 O 0.52994(8) 0.94702(19) 0.11145(8) 0.0245(3) Uani 1 1 d . .
O6 O 0.48889(8) 0.31974(19) 0.06226(7) 0.0163(3) Uani 1 1 d . .
H6 H 0.5117(15) 0.224(4) 0.0822(14) 0.046(8) Uiso 1 1 d . .
C1 C 0.47437(10) 0.5988(2) 0.39878(9) 0.0126(4) Uani 1 1 d . .
H1 H 0.503918 0.624900 0.448611 0.015 Uiso 1 1 calc R U
C2 C 0.40301(10) 0.4846(3) 0.39171(9) 0.0134(4) Uani 1 1 d . .
C3 C 0.35418(10) 0.4192(3) 0.31873(9) 0.0159(4) Uani 1 1 d . .
H3A H 0.383601 0.332453 0.302866 0.019 Uiso 1 1 calc R U
H3B H 0.339243 0.533379 0.288271 0.019 Uiso 1 1 calc R U
C4 C 0.28384(10) 0.3130(3) 0.31388(10) 0.0195(4) Uani 1 1 d . .
H4A H 0.251568 0.283916 0.265360 0.023 Uiso 1 1 calc R U
H4B H 0.298569 0.188816 0.338756 0.023 Uiso 1 1 calc R U
C5 C 0.23946(10) 0.4322(3) 0.34372(10) 0.0218(4) Uani 1 1 d . .
H5A H 0.196685 0.355209 0.342829 0.026 Uiso 1 1 calc R U
H5B H 0.219310 0.549219 0.315520 0.026 Uiso 1 1 calc R U
C6 C 0.28937(11) 0.4914(3) 0.41720(10) 0.0199(4) Uani 1 1 d . .
H6A H 0.306107 0.374396 0.446130 0.024 Uiso 1 1 calc R U
H6B H 0.260300 0.572385 0.435191 0.024 Uiso 1 1 calc R U
C7 C 0.35773(10) 0.6042(3) 0.42082(10) 0.0158(4) Uani 1 1 d . .
H7A H 0.389813 0.638052 0.468955 0.019 Uiso 1 1 calc R U
H7B H 0.341143 0.725816 0.394565 0.019 Uiso 1 1 calc R U
C8 C 0.55305(10) 0.9189(3) 0.38077(9) 0.0141(4) Uani 1 1 d . .
C9 C 0.58060(10) 0.9438(3) 0.33191(10) 0.0162(4) Uani 1 1 d . .
H9 H 0.551726 0.906469 0.285825 0.019 Uiso 1 1 calc R U
C10 C 0.65117(11) 1.0243(3) 0.35151(10) 0.0188(4) Uani 1 1 d . .
H10 H 0.670648 1.044019 0.318517 0.023 Uiso 1 1 calc R U
C11 C 0.69326(10) 1.0759(3) 0.41887(10) 0.0178(4) Uani 1 1 d . .
H11 H 0.741641 1.130304 0.432010 0.021 Uiso 1 1 calc R U
C12 C 0.66497(10) 1.0485(3) 0.46761(10) 0.0165(4) Uani 1 1 d . .
H12 H 0.694372 1.082914 0.513900 0.020 Uiso 1 1 calc R U
C13 C 0.59440(10) 0.9714(3) 0.44880(9) 0.0151(4) Uani 1 1 d . .
H13 H 0.574422 0.954435 0.481562 0.018 Uiso 1 1 calc R U
C14 C 0.56786(9) 0.5912(2) 0.10089(9) 0.0129(4) Uani 1 1 d . .
H14 H 0.551679 0.614838 0.050954 0.015 Uiso 1 1 calc R U
C15 C 0.50275(10) 0.4794(3) 0.10835(9) 0.0130(4) Uani 1 1 d . .
C16 C 0.43076(10) 0.6004(3) 0.07988(10) 0.0163(4) Uani 1 1 d . .
H16A H 0.438599 0.720280 0.107086 0.020 Uiso 1 1 calc R U
H16B H 0.418802 0.637502 0.032094 0.020 Uiso 1 1 calc R U
C17 C 0.36513(10) 0.4873(3) 0.08215(10) 0.0206(4) Uani 1 1 d . .
H17A H 0.319952 0.570182 0.065287 0.025 Uiso 1 1 calc R U
H17B H 0.354423 0.373435 0.051728 0.025 Uiso 1 1 calc R U
C18 C 0.38280(11) 0.4207(3) 0.15479(10) 0.0222(4) Uani 1 1 d . .
H18A H 0.389158 0.534867 0.184393 0.027 Uiso 1 1 calc R U
H18B H 0.340485 0.343360 0.154704 0.027 Uiso 1 1 calc R U
C19 C 0.45411(11) 0.2993(3) 0.18338(10) 0.0198(4) Uani 1 1 d . .
H19A H 0.445915 0.178622 0.156543 0.024 Uiso 1 1 calc R U
H19B H 0.466051 0.263720 0.231297 0.024 Uiso 1 1 calc R U
C20 C 0.52014(10) 0.4104(3) 0.18066(9) 0.0161(4) Uani 1 1 d . .
H20A H 0.531868 0.523345 0.211611 0.019 Uiso 1 1 calc R U
H20B H 0.564781 0.325693 0.196910 0.019 Uiso 1 1 calc R U
C21 C 0.66392(10) 0.9117(3) 0.11868(9) 0.0142(4) Uani 1 1 d . .
C22 C 0.64283(10) 0.9647(3) 0.05086(9) 0.0155(4) Uani 1 1 d . .
H22 H 0.592886 0.946260 0.017729 0.019 Uiso 1 1 calc R U
C23 C 0.69654(10) 1.0451(3) 0.03278(10) 0.0166(4) Uani 1 1 d . .
H23 H 0.683651 1.080349 -0.013375 0.020 Uiso 1 1 calc R U
C24 C 0.76885(11) 1.0742(3) 0.08184(10) 0.0198(4) Uani 1 1 d . .
H24 H 0.805309 1.129128 0.069088 0.024 Uiso 1 1 calc R U
C25 C 0.78839(11) 1.0237(3) 0.14926(10) 0.0208(4) Uani 1 1 d . .
H25 H 0.837912 1.046419 0.182605 0.025 Uiso 1 1 calc R U
C26 C 0.73613(10) 0.9402(3) 0.16848(10) 0.0179(4) Uani 1 1 d . .
H26 H 0.749408 0.903398 0.214554 0.021 Uiso 1 1 calc R U

loop_
_atom_site_aniso_label
_atom_site_aniso_U_11
_atom_site_aniso_U_22
_atom_site_aniso_U_33
_atom_site_aniso_U_23
_atom_site_aniso_U_13
_atom_site_aniso_U_12
Cl1 0.0161(2) 0.0134(2) 0.0251(2) -0.00149(18) 0.01025(18) 0.00251(17)
Cl2 0.0165(2) 0.0142(2) 0.0243(2) 0.00044(19) 0.00920(19) 0.00342(17)
S1 0.0120(2) 0.0099(2) 0.0199(2) 0.00204(18) 0.00482(18) 0.00009(16)
S2 0.0198(2) 0.0107(2) 0.0188(2) -0.00297(18) 0.01164(19) -0.00204(17)
O1 0.0207(7) 0.0098(7) 0.0458(9) -0.0010(6) 0.0187(7) 0.0014(5)
O2 0.0205(7) 0.0229(8) 0.0190(7) 0.0060(6) 0.0002(6) -0.0059(6)
O3 0.0224(7) 0.0100(7) 0.0150(7) 0.0016(5) 0.0064(6) 0.0003(5)
O4 0.0370(8) 0.0240(8) 0.0187(7) -0.0069(6) 0.0168(6) -0.0121(6)
O5 0.0226(7) 0.0107(7) 0.0467(9) 0.0013(6) 0.0208(7) 0.0023(5)
O6 0.0223(7) 0.0101(6) 0.0144(7) -0.0027(5) 0.0058(6) -0.0016(5)
C1 0.0143(8) 0.0092(8) 0.0139(9) -0.0008(7) 0.0056(7) 0.0013(7)
C2 0.0145(9) 0.0095(9) 0.0152(9) 0.0007(7) 0.0053(7) -0.0001(7)
C3 0.0155(9) 0.0166(9) 0.0144(9) -0.0037(7) 0.0052(7) -0.0015(7)
C4 0.0189(10) 0.0185(10) 0.0191(10) -0.0046(8) 0.0061(8) -0.0050(7)
C5 0.0153(9) 0.0235(11) 0.0268(11) -0.0011(9) 0.0088(8) -0.0034(8)
C6 0.0214(10) 0.0182(10) 0.0260(11) -0.0016(8) 0.0157(9) -0.0026(8)
C7 0.0169(9) 0.0145(9) 0.0172(9) -0.0022(7) 0.0085(8) -0.0020(7)
C8 0.0138(9) 0.0090(9) 0.0189(10) 0.0011(7) 0.0063(7) 0.0004(7)
C9 0.0190(9) 0.0130(9) 0.0154(9) -0.0012(7) 0.0062(8) 0.0009(7)
C10 0.0214(10) 0.0164(10) 0.0232(10) 0.0001(8) 0.0137(8) -0.0016(8)
C11 0.0148(9) 0.0136(9) 0.0257(10) -0.0015(8) 0.0093(8) 0.0003(7)
C12 0.0178(9) 0.0127(9) 0.0165(9) -0.0025(7) 0.0048(8) 0.0009(7)
C13 0.0173(9) 0.0128(9) 0.0162(9) 0.0000(7) 0.0082(7) 0.0008(7)
C14 0.0152(9) 0.0100(8) 0.0132(9) 0.0003(7) 0.0057(7) 0.0025(7)
C15 0.0156(9) 0.0104(8) 0.0124(9) -0.0016(7) 0.0053(7) -0.0013(7)
C16 0.0145(9) 0.0146(9) 0.0173(9) 0.0005(7) 0.0044(7) 0.0006(7)
C17 0.0141(9) 0.0181(10) 0.0268(11) -0.0005(8) 0.0059(8) -0.0016(7)
C18 0.0227(10) 0.0211(10) 0.0268(11) -0.0038(9) 0.0144(9) -0.0049(8)
C19 0.0257(10) 0.0178(10) 0.0179(10) 0.0006(8) 0.0114(8) -0.0045(8)
C20 0.0181(9) 0.0160(9) 0.0137(9) 0.0005(7) 0.0061(7) -0.0010(7)
C21 0.0157(9) 0.0098(9) 0.0182(9) -0.0022(7) 0.0083(7) -0.0013(7)
C22 0.0146(9) 0.0141(9) 0.0158(9) -0.0012(7) 0.0045(7) 0.0016(7)
C23 0.0205(9) 0.0132(9) 0.0184(10) 0.0029(8) 0.0104(8) 0.0030(7)
C24 0.0200(10) 0.0146(10) 0.0293(11) -0.0010(8) 0.0147(9) -0.0010(8)
C25 0.0153(9) 0.0196(10) 0.0229(10) -0.0051(8) 0.0036(8) -0.0024(8)
C26 0.0210(9) 0.0164(10) 0.0145(9) -0.0011(8) 0.0058(8) -0.0002(8)

loop_
_atom_type_symbol
_atom_type_description
_atom_type_scat_dispersion_real
_atom_type_scat_dispersion_imag
_atom_type_scat_source
C C 0.0033 0.0016 'International Tables Vol C Tables 4.2.6.8 and 6.1.1.4'
H H 0.0000 0.0000 'International Tables Vol C Tables 4.2.6.8 and 6.1.1.4'
Cl Cl 0.1484 0.1585 'International Tables Vol C Tables 4.2.6.8 and 6.1.1.4'
O O 0.0106 0.0060 'International Tables Vol C Tables 4.2.6.8 and 6.1.1.4'
S S 0.1246 0.1234 'International Tables Vol C Tables 4.2.6.8 and 6.1.1.4'

loop_
_geom_angle_atom_site_label_1
_geom_angle_atom_site_label_2
_geom_angle_atom_site_label_3
_geom_angle
O2 S1 O1 118.72(9)
O2 S1 C8 109.36(8)
O1 S1 C8 107.04(8)
O2 S1 C1 110.76(8)
O1 S1 C1 105.74(8)
C8 S1 C1 104.19(8)
O4 S2 O5 118.50(9)
O4 S2 C21 109.18(9)
O5 S2 C21 107.10(8)
O4 S2 C14 110.26(8)
O5 S2 C14 106.02(8)
C21 S2 C14 104.91(8)
C2 O3 H3 109(2)
C15 O6 H6 111.0(19)
C2 C1 Cl1 111.25(12)
C2 C1 S1 117.99(12)
Cl1 C1 S1 106.73(9)
C2 C1 H1 106.8
Cl1 C1 H1 106.8
S1 C1 H1 106.8
O3 C2 C3 111.71(15)
O3 C2 C7 105.79(14)
C3 C2 C7 111.11(15)
O3 C2 C1 104.19(14)
C3 C2 C1 113.60(15)
C7 C2 C1 109.96(14)
C2 C3 C4 111.77(15)
C2 C3 H3A 109.3
C4 C3 H3A 109.3
C2 C3 H3B 109.3
C4 C3 H3B 109.3
H3A C3 H3B 107.9
C5 C4 C3 111.97(16)
C5 C4 H4A 109.2
C3 C4 H4A 109.2
C5 C4 H4B 109.2
C3 C4 H4B 109.2
H4A C4 H4B 107.9
C4 C5 C6 110.47(16)
C4 C5 H5A 109.6
C6 C5 H5A 109.6
C4 C5 H5B 109.6
C6 C5 H5B 109.6
H5A C5 H5B 108.1
C5 C6 C7 110.95(16)
C5 C6 H6A 109.4
C7 C6 H6A 109.4
C5 C6 H6B 109.4
C7 C6 H6B 109.4
H6A C6 H6B 108.0
C6 C7 C2 110.81(15)
C6 C7 H7A 109.5
C2 C7 H7A 109.5
C6 C7 H7B 109.5
C2 C7 H7B 109.5
H7A C7 H7B 108.1
C9 C8 C13 121.80(17)
C9 C8 S1 119.03(14)
C13 C8 S1 119.10(14)
C8 C9 C10 118.77(17)
C8 C9 H9 120.6
C10 C9 H9 120.6
C11 C10 C9 120.26(17)
C11 C10 H10 119.9
C9 C10 H10 119.9
C10 C11 C12 120.28(17)
C10 C11 H11 119.9
C12 C11 H11 119.9
C13 C12 C11 120.22(17)
C13 C12 H12 119.9
C11 C12 H12 119.9
C12 C13 C8 118.65(17)
C12 C13 H13 120.7
C8 C13 H13 120.7
C15 C14 Cl2 111.24(12)
C15 C14 S2 117.78(12)
Cl2 C14 S2 106.88(9)
C15 C14 H14 106.8
Cl2 C14 H14 106.8
S2 C14 H14 106.8
O6 C15 C20 111.28(14)
O6 C15 C16 105.59(14)
C20 C15 C16 110.58(15)
O6 C15 C14 103.59(13)
C20 C15 C14 114.82(14)
C16 C15 C14 110.40(14)
C17 C16 C15 111.04(15)
C17 C16 H16A 109.4
C15 C16 H16A 109.4
C17 C16 H16B 109.4
C15 C16 H16B 109.4
H16A C16 H16B 108.0
C18 C17 C16 110.92(16)
C18 C17 H17A 109.5
C16 C17 H17A 109.5
C18 C17 H17B 109.5
C16 C17 H17B 109.5
H17A C17 H17B 108.0
C19 C18 C17 110.75(16)
C19 C18 H18A 109.5
C17 C18 H18A 109.5
C19 C18 H18B 109.5
C17 C18 H18B 109.5
H18A C18 H18B 108.1
C18 C19 C20 111.07(16)
C18 C19 H19A 109.4
C20 C19 H19A 109.4
C18 C19 H19B 109.4
C20 C19 H19B 109.4
H19A C19 H19B 108.0
C15 C20 C19 111.56(15)
C15 C20 H20A 109.3
C19 C20 H20A 109.3
C15 C20 H20B 109.3
C19 C20 H20B 109.3
H20A C20 H20B 108.0
C26 C21 C22 122.08(17)
C26 C21 S2 119.16(14)
C22 C21 S2 118.56(14)
C23 C22 C21 118.41(17)
C23 C22 H22 120.8
C21 C22 H22 120.8
C24 C23 C22 120.19(18)
C24 C23 H23 119.9
C22 C23 H23 119.9
C25 C24 C23 120.53(18)
C25 C24 H24 119.7
C23 C24 H24 119.7
C24 C25 C26 120.43(18)
C24 C25 H25 119.8
C26 C25 H25 119.8
C25 C26 C21 118.34(18)
C25 C26 H26 120.8
C21 C26 H26 120.8

loop_
_geom_bond_atom_site_label_1
_geom_bond_atom_site_label_2
_geom_bond_distance
Cl1 C1 1.7885(17)
Cl2 C14 1.7867(17)
S1 O2 1.4334(14)
S1 O1 1.4472(14)
S1 C8 1.7635(18)
S1 C1 1.8131(18)
S2 O4 1.4331(14)
S2 O5 1.4458(14)
S2 C21 1.7639(18)
S2 C14 1.8106(18)
O3 C2 1.432(2)
O3 H3 0.81(3)
O6 C15 1.434(2)
O6 H6 0.81(3)
C1 C2 1.563(2)
C1 H1 1.0000
C2 C3 1.527(2)
C2 C7 1.532(2)
C3 C4 1.532(2)
C3 H3A 0.9900
C3 H3B 0.9900
C4 C5 1.527(3)
C4 H4A 0.9900
C4 H4B 0.9900
C5 C6 1.528(3)
C5 H5A 0.9900
C5 H5B 0.9900
C6 C7 1.530(2)
C6 H6A 0.9900
C6 H6B 0.9900
C7 H7A 0.9900
C7 H7B 0.9900
C8 C9 1.385(3)
C8 C13 1.394(3)
C9 C10 1.388(3)
C9 H9 0.9500
C10 C11 1.383(3)
C10 H10 0.9500
C11 C12 1.395(3)
C11 H11 0.9500
C12 C13 1.381(3)
C12 H12 0.9500
C13 H13 0.9500
C14 C15 1.563(2)
C14 H14 1.0000
C15 C20 1.526(2)
C15 C16 1.535(2)
C16 C17 1.529(2)
C16 H16A 0.9900
C16 H16B 0.9900
C17 C18 1.527(3)
C17 H17A 0.9900
C17 H17B 0.9900
C18 C19 1.526(3)
C18 H18A 0.9900
C18 H18B 0.9900
C19 C20 1.533(2)
C19 H19A 0.9900
C19 H19B 0.9900
C20 H20A 0.9900
C20 H20B 0.9900
C21 C26 1.389(3)
C21 C22 1.391(3)
C22 C23 1.389(3)
C22 H22 0.9500
C23 C24 1.385(3)
C23 H23 0.9500
C24 C25 1.384(3)
C24 H24 0.9500
C25 C26 1.388(3)
C25 H25 0.9500
C26 H26 0.9500

loop_
_geom_hbond_atom_site_label_D
_geom_hbond_atom_site_label_H
_geom_hbond_atom_site_label_A
_geom_hbond_distance_DH
_geom_hbond_distance_HA
_geom_hbond_distance_DA
_geom_hbond_angle_DHA
_geom_hbond_site_symmetry_A
O3 H3 O1 0.81(3) 2.01(3) 2.7708(19) 158(3) 1_545
O6 H6 O5 0.81(3) 2.00(3) 2.7766(19) 159(3) 1_545

loop_
_geom_torsion_atom_site_label_1
_geom_torsion_atom_site_label_2
_geom_torsion_atom_site_label_3
_geom_torsion_atom_site_label_4
_geom_torsion
O2 S1 C1 C2 -66.81(15)
O1 S1 C1 C2 63.03(15)
C8 S1 C1 C2 175.70(13)
O2 S1 C1 Cl1 59.23(11)
O1 S1 C1 Cl1 -170.93(9)
C8 S1 C1 Cl1 -58.26(11)
Cl1 C1 C2 O3 62.32(16)
S1 C1 C2 O3 -173.87(12)
Cl1 C1 C2 C3 -59.47(17)
S1 C1 C2 C3 64.34(18)
Cl1 C1 C2 C7 175.30(12)
S1 C1 C2 C7 -60.89(18)
O3 C2 C3 C4 64.15(19)
C7 C2 C3 C4 -53.7(2)
C1 C2 C3 C4 -178.35(15)
C2 C3 C4 C5 53.7(2)
C3 C4 C5 C6 -55.0(2)
C4 C5 C6 C7 57.1(2)
C5 C6 C7 C2 -57.7(2)
O3 C2 C7 C6 -65.62(19)
C3 C2 C7 C6 55.8(2)
C1 C2 C7 C6 -177.56(15)
O2 S1 C8 C9 -2.67(17)
O1 S1 C8 C9 -132.49(15)
C1 S1 C8 C9 115.78(15)
O2 S1 C8 C13 174.24(14)
O1 S1 C8 C13 44.41(17)
C1 S1 C8 C13 -67.31(16)
C13 C8 C9 C10 -0.4(3)
S1 C8 C9 C10 176.45(14)
C8 C9 C10 C11 0.9(3)
C9 C10 C11 C12 -0.3(3)
C10 C11 C12 C13 -0.7(3)
C11 C12 C13 C8 1.1(3)
C9 C8 C13 C12 -0.6(3)
S1 C8 C13 C12 -177.45(14)
O4 S2 C14 C15 66.46(15)
O5 S2 C14 C15 -62.98(15)
C21 S2 C14 C15 -176.12(13)
O4 S2 C14 Cl2 -59.54(11)
O5 S2 C14 Cl2 171.02(9)
C21 S2 C14 Cl2 57.88(11)
Cl2 C14 C15 O6 -63.98(15)
S2 C14 C15 O6 172.18(12)
Cl2 C14 C15 C20 57.56(18)
S2 C14 C15 C20 -66.27(18)
Cl2 C14 C15 C16 -176.62(12)
S2 C14 C15 C16 59.54(18)
O6 C15 C16 C17 64.62(19)
C20 C15 C16 C17 -55.9(2)
C14 C15 C16 C17 175.97(15)
C15 C16 C17 C18 56.9(2)
C16 C17 C18 C19 -56.8(2)
C17 C18 C19 C20 56.0(2)
O6 C15 C20 C19 -61.75(19)
C16 C15 C20 C19 55.3(2)
C14 C15 C20 C19 -179.01(15)
C18 C19 C20 C15 -55.7(2)
O4 S2 C21 C26 1.71(18)
O5 S2 C21 C26 131.18(15)
C14 S2 C21 C26 -116.45(15)
O4 S2 C21 C22 -173.38(14)
O5 S2 C21 C22 -43.91(17)
C14 S2 C21 C22 68.46(16)
C26 C21 C22 C23 1.2(3)
S2 C21 C22 C23 176.16(14)
C21 C22 C23 C24 -1.1(3)
C22 C23 C24 C25 -0.1(3)
C23 C24 C25 C26 1.1(3)
C24 C25 C26 C21 -1.0(3)
C22 C21 C26 C25 -0.2(3)
S2 C21 C26 C25 -175.10(14)
